data_4038433
loop_
_publ_author_name
'Zhang, Qian'
'Sun, Zhe'
'Zhang, Lei'
'Li, Mengyuan'
'Zi, Lingjian'
'Liu, Zongyu'
'Zhen, Bin'
'Sun, Wenfang'
'Liu, Xuguang'

_publ_section_title
;
 Synthesis, Structures, and Properties of BN-Dinaphthothiophenes:
 Influence of B and N Placement on Photophysical Properties and
 Aromaticity.
;
_journal_name_full 'The Journal of organic chemistry'
_journal_paper_doi 10.1021/acs.joc.0c00541
_journal_year 2020
_chemical_formula_sum 'C28 H20 B2 N2 S'
_chemical_formula_weight 438.14
_space_group_crystal_system triclinic
_space_group_IT_number 2
_space_group_name_Hall '-P 1'
_space_group_name_H-M_alt 'P -1'
_atom_sites_solution_hydrogens geom
_audit_creation_method SHELXL-2014/7
_cell_angle_alpha 77.150(11)
_cell_angle_beta 81.520(11)
_cell_angle_gamma 80.980(12)
_cell_formula_units_Z 2
_cell_length_a 7.6953(11)
_cell_length_b 11.0541(16)
_cell_length_c 13.7010(17)
_cell_measurement_reflns_used 1297
_cell_measurement_temperature 293(2)
_cell_measurement_theta_max 24.49
_cell_measurement_theta_min 1.967
_cell_volume 1114.5(3)
_computing_structure_refinement 'SHELXL-2014/7 (Sheldrick, 2014)'
_diffrn_ambient_temperature 293(2)
_diffrn_measured_fraction_theta_full 0.998
_diffrn_measured_fraction_theta_max 0.998
_diffrn_measurement_device_type CCD
_diffrn_radiation_type MoK\a
_diffrn_radiation_wavelength 0.71073
_diffrn_reflns_av_R_equivalents 0.0648
_diffrn_reflns_av_unetI/netI 0.1457
_diffrn_reflns_Laue_measured_fraction_full 0.998
_diffrn_reflns_Laue_measured_fraction_max 0.998
_diffrn_reflns_limit_h_max 9
_diffrn_reflns_limit_h_min -9
_diffrn_reflns_limit_k_max 13
_diffrn_reflns_limit_k_min -11
_diffrn_reflns_limit_l_max 16
_diffrn_reflns_limit_l_min -16
_diffrn_reflns_number 5418
_diffrn_reflns_point_group_measured_fraction_full 0.998
_diffrn_reflns_point_group_measured_fraction_max 0.998
_diffrn_reflns_theta_full 25.010
_diffrn_reflns_theta_max 25.010
_diffrn_reflns_theta_min 2.190
_exptl_absorpt_coefficient_mu 0.165
_exptl_absorpt_correction_type multi-scan
_exptl_absorpt_process_details sadabs
_exptl_crystal_colour colorless
_exptl_crystal_density_diffrn 1.306
_exptl_crystal_description block
_exptl_crystal_F_000 456
_exptl_crystal_size_max 0.220
_exptl_crystal_size_mid 0.200
_exptl_crystal_size_min 0.180
_exptl_transmission_factor_max 0.864
_exptl_transmission_factor_min 0.864
_refine_diff_density_max 0.347
_refine_diff_density_min -0.398
_refine_diff_density_rms 0.073
_refine_ls_extinction_method none
_refine_ls_goodness_of_fit_ref 0.912
_refine_ls_hydrogen_treatment constr
_refine_ls_matrix_type full
_refine_ls_number_parameters 298
_refine_ls_number_reflns 3926
_refine_ls_number_restraints 0
_refine_ls_restrained_S_all 0.912
_refine_ls_R_factor_all 0.1396
_refine_ls_R_factor_gt 0.0660
_refine_ls_shift/su_max 0.000
_refine_ls_shift/su_mean 0.000
_refine_ls_structure_factor_coef Fsqd
_refine_ls_weighting_details 'w=1/[\s^2^(Fo^2^)+(0.0484P)^2^] where P=(Fo^2^+2Fc^2^)/3'
_refine_ls_weighting_scheme calc
_refine_ls_wR_factor_gt 0.1363
_refine_ls_wR_factor_ref 0.1783
_reflns_Friedel_coverage 0.000
_reflns_number_gt 1979
_reflns_number_total 3926
_reflns_threshold_expression 'I > 2\s(I)'
_cod_data_source_file jo0c00541_si_002.cif
_cod_data_source_block 7
_cod_database_code 4038433
_shelx_shelxl_version_number 2014/7
_shelx_space_group_comment
;
The symmetry employed for this shelxl refinement is uniquely defined
by the following loop, which should always be used as a source of
symmetry information in preference to the above space-group names.
They are only intended as comments.
;
_shelx_estimated_absorpt_t_min 0.965
_shelx_estimated_absorpt_t_max 0.971

loop_
_space_group_symop_operation_xyz
'x, y, z'
'-x, -y, -z'

loop_
_atom_site_label
_atom_site_type_symbol
_atom_site_fract_x
_atom_site_fract_y
_atom_site_fract_z
_atom_site_U_iso_or_equiv
_atom_site_adp_type
_atom_site_occupancy
_atom_site_site_symmetry_order
_atom_site_calc_flag
_atom_site_refinement_flags_posn
_atom_site_refinement_flags_adp
_atom_site_refinement_flags_occupancy
_atom_site_disorder_assembly
_atom_site_disorder_group
B1 B 0.7496(6) 0.4767(4) 0.7214(3) 0.0368(11) Uani 1 1 d . . . . .
B2 B 0.2952(6) 0.4871(4) 0.7934(4) 0.0408(11) Uani 1 1 d . . . . .
C1 C 0.9437(5) 0.6082(4) 0.5929(3) 0.0417(10) Uani 1 1 d . . . . .
C2 C 1.1123(5) 0.6211(4) 0.5388(3) 0.0513(12) Uani 1 1 d . . . . .
H2 H 1.2010 0.5531 0.5446 0.062 Uiso 1 1 calc R U . . .
C3 C 1.1466(6) 0.7322(5) 0.4780(3) 0.0577(13) Uani 1 1 d . . . . .
H3 H 1.2581 0.7391 0.4419 0.069 Uiso 1 1 calc R U . . .
C4 C 1.0164(6) 0.8355(4) 0.4695(3) 0.0611(13) Uani 1 1 d . . . . .
H4 H 1.0425 0.9118 0.4297 0.073 Uiso 1 1 calc R U . . .
C5 C 0.8484(6) 0.8250(4) 0.5200(3) 0.0546(12) Uani 1 1 d . . . . .
H5 H 0.7611 0.8937 0.5124 0.066 Uiso 1 1 calc R U . . .
C6 C 0.8084(5) 0.7118(4) 0.5826(3) 0.0400(10) Uani 1 1 d . . . . .
C7 C 0.6355(5) 0.6932(3) 0.6370(3) 0.0393(10) Uani 1 1 d . . . . .
C8 C 0.5950(5) 0.5812(3) 0.6980(3) 0.0362(9) Uani 1 1 d . . . . .
C9 C 0.4092(5) 0.5901(3) 0.7393(3) 0.0354(9) Uani 1 1 d . . . . .
C10 C 0.3232(5) 0.7111(3) 0.7176(3) 0.0384(10) Uani 1 1 d . . . . .
C11 C 0.1433(5) 0.7515(4) 0.7543(3) 0.0384(10) Uani 1 1 d . . . . .
C12 C 0.0618(5) 0.8753(4) 0.7354(3) 0.0483(11) Uani 1 1 d . . . . .
H12 H 0.1256 0.9371 0.6958 0.058 Uiso 1 1 calc R U . . .
C13 C -0.1098(6) 0.9079(4) 0.7739(3) 0.0564(13) Uani 1 1 d . . . . .
H13 H -0.1622 0.9906 0.7591 0.068 Uiso 1 1 calc R U . . .
C14 C -0.2054(6) 0.8160(4) 0.8355(3) 0.0558(12) Uani 1 1 d . . . . .
H14 H -0.3214 0.8377 0.8623 0.067 Uiso 1 1 calc R U . . .
C15 C -0.1281(5) 0.6938(4) 0.8564(3) 0.0490(11) Uani 1 1 d . . . . .
H15 H -0.1922 0.6334 0.8981 0.059 Uiso 1 1 calc R U . . .
C16 C 0.0455(5) 0.6586(4) 0.8159(3) 0.0397(10) Uani 1 1 d . . . . .
C17 C 0.7547(5) 0.3674(3) 0.8174(3) 0.0379(10) Uani 1 1 d . . . . .
C18 C 0.6714(5) 0.3904(4) 0.9101(3) 0.0437(10) Uani 1 1 d . . . . .
H18 H 0.5997 0.4660 0.9122 0.052 Uiso 1 1 calc R U . . .
C19 C 0.6924(6) 0.3039(4) 0.9992(3) 0.0528(12) Uani 1 1 d . . . . .
H19 H 0.6370 0.3227 1.0601 0.063 Uiso 1 1 calc R U . . .
C20 C 0.7948(7) 0.1904(4) 0.9978(4) 0.0642(14) Uani 1 1 d . . . . .
H20 H 0.8086 0.1322 1.0575 0.077 Uiso 1 1 calc R U . . .
C21 C 0.8766(7) 0.1637(4) 0.9076(4) 0.0652(14) Uani 1 1 d . . . . .
H21 H 0.9443 0.0866 0.9059 0.078 Uiso 1 1 calc R U . . .
C22 C 0.8581(5) 0.2518(4) 0.8190(3) 0.0537(12) Uani 1 1 d . . . . .
H22 H 0.9167 0.2331 0.7587 0.064 Uiso 1 1 calc R U . . .
C23 C 0.3396(5) 0.3441(3) 0.7945(3) 0.0384(10) Uani 1 1 d . . . . .
C24 C 0.3175(6) 0.2524(4) 0.8806(4) 0.0614(13) Uani 1 1 d . . . . .
H24 H 0.2779 0.2767 0.9417 0.074 Uiso 1 1 calc R U . . .
C25 C 0.3515(7) 0.1260(4) 0.8797(4) 0.0750(16) Uani 1 1 d . . . . .
H25 H 0.3380 0.0672 0.9396 0.090 Uiso 1 1 calc R U . . .
C26 C 0.4053(6) 0.0877(4) 0.7902(5) 0.0666(15) Uani 1 1 d . . . . .
H26 H 0.4266 0.0029 0.7887 0.080 Uiso 1 1 calc R U . . .
C27 C 0.4275(6) 0.1760(4) 0.7025(4) 0.0629(14) Uani 1 1 d . . . . .
H27 H 0.4631 0.1508 0.6414 0.075 Uiso 1 1 calc R U . . .
C28 C 0.3971(5) 0.3021(4) 0.7049(3) 0.0516(12) Uani 1 1 d . . . . .
H28 H 0.4153 0.3604 0.6451 0.062 Uiso 1 1 calc R U . . .
N1 N 0.9112(4) 0.4988(3) 0.6601(2) 0.0421(9) Uani 1 1 d . . . . .
H1 H 0.9969 0.4385 0.6653 0.050 Uiso 1 1 calc R U . . .
N2 N 0.1222(4) 0.5337(3) 0.8321(2) 0.0421(9) Uani 1 1 d . . . . .
H2A H 0.0582 0.4796 0.8690 0.051 Uiso 1 1 calc R U . . .
S1 S 0.45947(14) 0.81370(10) 0.63731(9) 0.0471(3) Uani 1 1 d . . . . .

loop_
_atom_site_aniso_label
_atom_site_aniso_U_11
_atom_site_aniso_U_22
_atom_site_aniso_U_33
_atom_site_aniso_U_23
_atom_site_aniso_U_13
_atom_site_aniso_U_12
B1 0.040(2) 0.041(3) 0.030(3) -0.009(2) -0.004(2) -0.006(2)
B2 0.045(3) 0.044(3) 0.034(3) -0.007(2) -0.010(2) -0.004(2)
C1 0.049(2) 0.053(3) 0.024(2) -0.005(2) -0.004(2) -0.012(2)
C2 0.051(2) 0.069(3) 0.032(3) -0.010(2) 0.004(2) -0.011(2)
C3 0.054(3) 0.078(4) 0.035(3) -0.001(3) 0.004(2) -0.014(3)
C4 0.065(3) 0.069(3) 0.039(3) 0.014(3) 0.001(3) -0.021(3)
C5 0.056(3) 0.059(3) 0.042(3) 0.006(2) -0.008(2) -0.010(2)
C6 0.048(2) 0.041(2) 0.029(2) 0.0015(19) -0.008(2) -0.006(2)
C7 0.046(2) 0.041(2) 0.029(2) -0.0006(19) -0.007(2) -0.0048(19)
C8 0.041(2) 0.040(2) 0.027(2) -0.0024(19) -0.0061(19) -0.0055(18)
C9 0.037(2) 0.039(2) 0.028(2) -0.0039(19) -0.0069(18) -0.0013(17)
C10 0.044(2) 0.041(2) 0.029(2) -0.0031(19) -0.0050(19) -0.0047(18)
C11 0.045(2) 0.040(2) 0.029(2) -0.0045(19) -0.011(2) 0.0022(18)
C12 0.053(3) 0.050(3) 0.039(3) -0.004(2) -0.010(2) 0.001(2)
C13 0.060(3) 0.051(3) 0.053(3) -0.011(3) -0.013(3) 0.015(2)
C14 0.046(2) 0.070(3) 0.049(3) -0.016(3) -0.003(2) 0.006(2)
C15 0.049(2) 0.056(3) 0.039(3) -0.007(2) -0.006(2) -0.001(2)
C16 0.040(2) 0.048(3) 0.030(2) -0.008(2) -0.0066(19) -0.0018(19)
C17 0.037(2) 0.035(2) 0.039(3) -0.0019(19) -0.013(2) 0.0013(17)
C18 0.055(2) 0.044(2) 0.031(2) -0.004(2) -0.012(2) -0.001(2)
C19 0.066(3) 0.062(3) 0.028(3) 0.000(2) -0.011(2) -0.011(2)
C20 0.093(4) 0.049(3) 0.046(3) 0.009(2) -0.028(3) -0.005(3)
C21 0.091(4) 0.039(3) 0.059(3) 0.001(3) -0.029(3) 0.012(3)
C22 0.061(3) 0.048(3) 0.046(3) -0.006(2) -0.009(2) 0.008(2)
C23 0.035(2) 0.039(2) 0.040(3) -0.005(2) -0.006(2) -0.0051(18)
C24 0.081(3) 0.050(3) 0.050(3) -0.006(2) 0.003(3) -0.016(3)
C25 0.109(4) 0.046(3) 0.070(4) 0.001(3) -0.017(4) -0.020(3)
C26 0.061(3) 0.041(3) 0.101(5) -0.018(3) -0.017(3) -0.006(2)
C27 0.062(3) 0.058(3) 0.068(4) -0.024(3) 0.006(3) -0.002(2)
C28 0.052(3) 0.055(3) 0.048(3) -0.012(2) -0.006(2) -0.003(2)
N1 0.0433(18) 0.045(2) 0.034(2) -0.0052(17) -0.0063(17) 0.0020(16)
N2 0.0418(18) 0.0402(19) 0.040(2) -0.0011(17) 0.0004(17) -0.0084(15)
S1 0.0505(6) 0.0392(6) 0.0448(7) 0.0043(5) -0.0072(6) -0.0017(5)

loop_
_atom_type_symbol
_atom_type_description
_atom_type_scat_dispersion_real
_atom_type_scat_dispersion_imag
_atom_type_scat_source
C C 0.0033 0.0016 'International Tables Vol C Tables 4.2.6.8 and 6.1.1.4'
H H 0.0000 0.0000 'International Tables Vol C Tables 4.2.6.8 and 6.1.1.4'
N N 0.0061 0.0033 'International Tables Vol C Tables 4.2.6.8 and 6.1.1.4'
B B 0.0013 0.0007 'International Tables Vol C Tables 4.2.6.8 and 6.1.1.4'
S S 0.1246 0.1234 'International Tables Vol C Tables 4.2.6.8 and 6.1.1.4'

loop_
_geom_angle_atom_site_label_1
_geom_angle_atom_site_label_2
_geom_angle_atom_site_label_3
_geom_angle
_geom_angle_site_symmetry_1
_geom_angle_site_symmetry_3
_geom_angle_publ_flag
N1 B1 C8 114.2(4) . . ?
N1 B1 C17 118.1(3) . . ?
C8 B1 C17 126.4(3) . . ?
N2 B2 C9 113.7(4) . . ?
N2 B2 C23 118.7(4) . . ?
C9 B2 C23 126.8(4) . . ?
N1 C1 C2 121.0(4) . . ?
N1 C1 C6 119.5(3) . . ?
C2 C1 C6 119.4(4) . . ?
C3 C2 C1 120.5(4) . . ?
C3 C2 H2 119.7 . . ?
C1 C2 H2 119.7 . . ?
C2 C3 C4 120.6(4) . . ?
C2 C3 H3 119.7 . . ?
C4 C3 H3 119.7 . . ?
C5 C4 C3 120.1(4) . . ?
C5 C4 H4 119.9 . . ?
C3 C4 H4 119.9 . . ?
C4 C5 C6 120.6(4) . . ?
C4 C5 H5 119.7 . . ?
C6 C5 H5 119.7 . . ?
C5 C6 C1 118.6(4) . . ?
C5 C6 C7 123.9(4) . . ?
C1 C6 C7 117.5(3) . . ?
C8 C7 C6 124.0(3) . . ?
C8 C7 S1 113.1(3) . . ?
C6 C7 S1 122.8(3) . . ?
C7 C8 C9 111.3(3) . . ?
C7 C8 B1 117.5(3) . . ?
C9 C8 B1 130.8(3) . . ?
C10 C9 C8 112.4(3) . . ?
C10 C9 B2 117.0(3) . . ?
C8 C9 B2 130.3(3) . . ?
C9 C10 C11 125.6(3) . . ?
C9 C10 S1 112.0(3) . . ?
C11 C10 S1 122.4(3) . . ?
C12 C11 C16 118.5(4) . . ?
C12 C11 C10 124.6(4) . . ?
C16 C11 C10 116.8(3) . . ?
C13 C12 C11 121.8(4) . . ?
C13 C12 H12 119.1 . . ?
C11 C12 H12 119.1 . . ?
C12 C13 C14 119.5(4) . . ?
C12 C13 H13 120.3 . . ?
C14 C13 H13 120.3 . . ?
C15 C14 C13 120.1(4) . . ?
C15 C14 H14 119.9 . . ?
C13 C14 H14 119.9 . . ?
C14 C15 C16 121.0(4) . . ?
C14 C15 H15 119.5 . . ?
C16 C15 H15 119.5 . . ?
N2 C16 C15 121.6(4) . . ?
N2 C16 C11 119.3(3) . . ?
C15 C16 C11 119.1(4) . . ?
C22 C17 C18 116.3(4) . . ?
C22 C17 B1 123.8(4) . . ?
C18 C17 B1 119.4(3) . . ?
C19 C18 C17 121.9(4) . . ?
C19 C18 H18 119.1 . . ?
C17 C18 H18 119.1 . . ?
C20 C19 C18 120.2(4) . . ?
C20 C19 H19 119.9 . . ?
C18 C19 H19 119.9 . . ?
C21 C20 C19 119.5(4) . . ?
C21 C20 H20 120.2 . . ?
C19 C20 H20 120.2 . . ?
C20 C21 C22 120.0(4) . . ?
C20 C21 H21 120.0 . . ?
C22 C21 H21 120.0 . . ?
C21 C22 C17 122.2(4) . . ?
C21 C22 H22 118.9 . . ?
C17 C22 H22 118.9 . . ?
C24 C23 C28 116.0(4) . . ?
C24 C23 B2 123.5(4) . . ?
C28 C23 B2 120.4(4) . . ?
C25 C24 C23 122.8(4) . . ?
C25 C24 H24 118.6 . . ?
C23 C24 H24 118.6 . . ?
C26 C25 C24 119.7(5) . . ?
C26 C25 H25 120.1 . . ?
C24 C25 H25 120.1 . . ?
C25 C26 C27 119.4(4) . . ?
C25 C26 H26 120.3 . . ?
C27 C26 H26 120.3 . . ?
C26 C27 C28 120.3(5) . . ?
C26 C27 H27 119.9 . . ?
C28 C27 H27 119.9 . . ?
C27 C28 C23 121.8(4) . . ?
C27 C28 H28 119.1 . . ?
C23 C28 H28 119.1 . . ?
C1 N1 B1 126.0(3) . . ?
C1 N1 H1 117.0 . . ?
B1 N1 H1 117.0 . . ?
C16 N2 B2 126.4(3) . . ?
C16 N2 H2A 116.8 . . ?
B2 N2 H2A 116.8 . . ?
C7 S1 C10 90.75(18) . . ?

loop_
_geom_bond_atom_site_label_1
_geom_bond_atom_site_label_2
_geom_bond_distance
_geom_bond_site_symmetry_2
_geom_bond_publ_flag
B1 N1 1.416(5) . ?
B1 C8 1.539(6) . ?
B1 C17 1.576(6) . ?
B2 N2 1.420(5) . ?
B2 C9 1.538(6) . ?
B2 C23 1.561(6) . ?
C1 N1 1.381(5) . ?
C1 C2 1.407(5) . ?
C1 C6 1.419(5) . ?
C2 C3 1.361(6) . ?
C2 H2 0.9300 . ?
C3 C4 1.392(6) . ?
C3 H3 0.9300 . ?
C4 C5 1.383(5) . ?
C4 H4 0.9300 . ?
C5 C6 1.400(5) . ?
C5 H5 0.9300 . ?
C6 C7 1.447(5) . ?
C7 C8 1.382(5) . ?
C7 S1 1.745(4) . ?
C8 C9 1.455(5) . ?
C9 C10 1.385(5) . ?
C10 C11 1.439(5) . ?
C10 S1 1.753(4) . ?
C11 C12 1.398(5) . ?
C11 C16 1.415(5) . ?
C12 C13 1.372(5) . ?
C12 H12 0.9300 . ?
C13 C14 1.398(6) . ?
C13 H13 0.9300 . ?
C14 C15 1.374(5) . ?
C14 H14 0.9300 . ?
C15 C16 1.399(5) . ?
C15 H15 0.9300 . ?
C16 N2 1.397(4) . ?
C17 C22 1.393(5) . ?
C17 C18 1.393(5) . ?
C18 C19 1.387(5) . ?
C18 H18 0.9300 . ?
C19 C20 1.375(5) . ?
C19 H19 0.9300 . ?
C20 C21 1.373(6) . ?
C20 H20 0.9300 . ?
C21 C22 1.387(6) . ?
C21 H21 0.9300 . ?
C22 H22 0.9300 . ?
C23 C24 1.383(6) . ?
C23 C28 1.396(5) . ?
C24 C25 1.382(6) . ?
C24 H24 0.9300 . ?
C25 C26 1.372(6) . ?
C25 H25 0.9300 . ?
C26 C27 1.377(6) . ?
C26 H26 0.9300 . ?
C27 C28 1.383(6) . ?
C27 H27 0.9300 . ?
C28 H28 0.9300 . ?
N1 H1 0.8600 . ?
N2 H2A 0.8600 . ?

loop_
_geom_torsion_atom_site_label_1
_geom_torsion_atom_site_label_2
_geom_torsion_atom_site_label_3
_geom_torsion_atom_site_label_4
_geom_torsion
_geom_torsion_site_symmetry_1
_geom_torsion_site_symmetry_2
_geom_torsion_site_symmetry_3
_geom_torsion_site_symmetry_4
_geom_torsion_publ_flag
N1 C1 C2 C3 -175.3(4) . . . . ?
C6 C1 C2 C3 0.9(6) . . . . ?
C1 C2 C3 C4 0.9(7) . . . . ?
C2 C3 C4 C5 -2.3(7) . . . . ?
C3 C4 C5 C6 1.9(7) . . . . ?
C4 C5 C6 C1 -0.1(6) . . . . ?
C4 C5 C6 C7 -179.3(4) . . . . ?
N1 C1 C6 C5 175.0(4) . . . . ?
C2 C1 C6 C5 -1.3(6) . . . . ?
N1 C1 C6 C7 -5.8(5) . . . . ?
C2 C1 C6 C7 178.0(4) . . . . ?
C5 C6 C7 C8 179.3(4) . . . . ?
C1 C6 C7 C8 0.1(6) . . . . ?
C5 C6 C7 S1 -4.4(6) . . . . ?
C1 C6 C7 S1 176.4(3) . . . . ?
C6 C7 C8 C9 -177.8(3) . . . . ?
S1 C7 C8 C9 5.6(4) . . . . ?
C6 C7 C8 B1 9.3(6) . . . . ?
S1 C7 C8 B1 -167.3(3) . . . . ?
N1 B1 C8 C7 -12.8(5) . . . . ?
C17 B1 C8 C7 153.7(4) . . . . ?
N1 B1 C8 C9 176.0(4) . . . . ?
C17 B1 C8 C9 -17.5(7) . . . . ?
C7 C8 C9 C10 -7.1(5) . . . . ?
B1 C8 C9 C10 164.6(4) . . . . ?
C7 C8 C9 B2 167.1(4) . . . . ?
B1 C8 C9 B2 -21.2(7) . . . . ?
N2 B2 C9 C10 -12.0(6) . . . . ?
C23 B2 C9 C10 157.8(4) . . . . ?
N2 B2 C9 C8 174.0(4) . . . . ?
C23 B2 C9 C8 -16.2(7) . . . . ?
C8 C9 C10 C11 -175.0(4) . . . . ?
B2 C9 C10 C11 9.9(6) . . . . ?
C8 C9 C10 S1 5.4(4) . . . . ?
B2 C9 C10 S1 -169.6(3) . . . . ?
C9 C10 C11 C12 176.7(4) . . . . ?
S1 C10 C11 C12 -3.8(5) . . . . ?
C9 C10 C11 C16 -1.5(6) . . . . ?
S1 C10 C11 C16 178.0(3) . . . . ?
C16 C11 C12 C13 -0.9(6) . . . . ?
C10 C11 C12 C13 -179.1(4) . . . . ?
C11 C12 C13 C14 1.5(7) . . . . ?
C12 C13 C14 C15 -0.6(7) . . . . ?
C13 C14 C15 C16 -0.7(7) . . . . ?
C14 C15 C16 N2 -176.4(4) . . . . ?
C14 C15 C16 C11 1.3(6) . . . . ?
C12 C11 C16 N2 177.3(3) . . . . ?
C10 C11 C16 N2 -4.4(5) . . . . ?
C12 C11 C16 C15 -0.5(6) . . . . ?
C10 C11 C16 C15 177.8(3) . . . . ?
N1 B1 C17 C22 -40.4(6) . . . . ?
C8 B1 C17 C22 153.6(4) . . . . ?
N1 B1 C17 C18 130.6(4) . . . . ?
C8 B1 C17 C18 -35.4(6) . . . . ?
C22 C17 C18 C19 1.0(6) . . . . ?
B1 C17 C18 C19 -170.7(4) . . . . ?
C17 C18 C19 C20 -1.3(7) . . . . ?
C18 C19 C20 C21 0.3(7) . . . . ?
C19 C20 C21 C22 1.1(7) . . . . ?
C20 C21 C22 C17 -1.5(7) . . . . ?
C18 C17 C22 C21 0.5(6) . . . . ?
B1 C17 C22 C21 171.7(4) . . . . ?
N2 B2 C23 C24 -55.3(6) . . . . ?
C9 B2 C23 C24 135.4(5) . . . . ?
N2 B2 C23 C28 121.5(4) . . . . ?
C9 B2 C23 C28 -47.9(6) . . . . ?
C28 C23 C24 C25 0.8(7) . . . . ?
B2 C23 C24 C25 177.6(4) . . . . ?
C23 C24 C25 C26 -1.8(8) . . . . ?
C24 C25 C26 C27 1.1(8) . . . . ?
C25 C26 C27 C28 0.5(8) . . . . ?
C26 C27 C28 C23 -1.5(7) . . . . ?
C24 C23 C28 C27 0.8(6) . . . . ?
B2 C23 C28 C27 -176.1(4) . . . . ?
C2 C1 N1 B1 177.5(4) . . . . ?
C6 C1 N1 B1 1.3(6) . . . . ?
C8 B1 N1 C1 8.0(5) . . . . ?
C17 B1 N1 C1 -159.7(4) . . . . ?
C15 C16 N2 B2 178.8(4) . . . . ?
C11 C16 N2 B2 1.1(6) . . . . ?
C9 B2 N2 C16 7.2(6) . . . . ?
C23 B2 N2 C16 -163.6(4) . . . . ?
C8 C7 S1 C10 -2.2(3) . . . . ?
C6 C7 S1 C10 -178.9(3) . . . . ?
C9 C10 S1 C7 -2.0(3) . . . . ?
C11 C10 S1 C7 178.5(3) . . . . ?
